data_7240725
loop_
_publ_author_name
'Malaspina, Lorraine Andrade'
'Hoser, Anna A.'
'Edwards, Alison'
'Woinska, Magdalena'
'Turner, Michael J.'
'Price, Jason R.'
'Sugimoto, Kunihisa'
'Nishibori, Eiji'
'Burgi, Hans-Beat'
'Jayatilaka, Dylan'
'Grabowsky, Simon'

_publ_section_title
;
 Hydrogen atoms in bridging positions from quantum crystallographic
 refinements: Influence of hydrogen atom displacement parameters on
 geometry and electron density
;
_journal_name_full CrystEngComm
_journal_paper_doi 10.1039/D0CE00378F
_journal_year 2020
_chemical_formula_moiety 'C4 H3 O4, Na, 3(H2 O)'
_chemical_formula_sum 'C4 H9 Na O7'
_chemical_formula_weight 192.1019
_chemical_name_common 'Sodium hydrogen maleate trihydrate'
_space_group_IT_number 2
_space_group_name_Hall '-P 1'
_space_group_name_H-M_alt 'P -1'
_symmetry_cell_setting triclinic
_symmetry_Int_Tables_number 2
_symmetry_space_group_name_Hall '-P 1'
_symmetry_space_group_name_H-M 'P -1'
_atom_sites_solution_hydrogens difmap
_atom_sites_solution_primary dual
_audit_creation_date 2019-05-02T13:25:16-00:00
_audit_creation_method 'WinGX routine CIF_UPDATE'
_audit_update_record
;
2020-03-10 deposited with the CCDC.	2020-06-15 downloaded from the CCDC.
;
_cell_angle_alpha 103.935(7)
_cell_angle_beta 91.490(6)
_cell_angle_gamma 99.823(7)
_cell_formula_units_Z 2
_cell_length_a 5.9224(4)
_cell_length_b 6.2512(3)
_cell_length_c 11.2141(7)
_cell_measurement_reflns_used 28744
_cell_measurement_temperature 15(2)
_cell_measurement_theta_max 30.3
_cell_measurement_theta_min 0.93
_cell_measurement_wavelength 0.3531
_cell_volume 396.07(4)
_computing_cell_refinement 'CrystalClear (Rigaku/MSC Inc., 2006)'
_computing_data_collection 'CrystalClear (Rigaku/MSC Inc., 2006)'
_computing_data_reduction 'CrystalClear (Rigaku/MSC Inc., 2006), SORTAV (Blessing, 1995)'
_computing_structure_refinement 'Tonto 18.12.17 github v. 2b3dd9c (Capelli, 2014)'
_computing_structure_solution 'SHELXT-2014 (Sheldrick, 2014)'
_diffrn_ambient_temperature 15(2)
_diffrn_detector 'SPring-8 BL02B1 Curved Imaging Plate'
_diffrn_detector_area_resol_mean 10
_diffrn_measured_fraction_theta_full 0.997
_diffrn_measured_fraction_theta_max 0.939
_diffrn_measurement_device 'quarter \C-circle diffractometer'
_diffrn_measurement_device_type IPDSC-Q
_diffrn_measurement_method 'phi or omega oscillation scans'
_diffrn_orient_matrix_UB_11 -0.165287
_diffrn_orient_matrix_UB_12 -0.041103
_diffrn_orient_matrix_UB_13 -0.031242
_diffrn_orient_matrix_UB_21 -0.014255
_diffrn_orient_matrix_UB_22 -0.141509
_diffrn_orient_matrix_UB_23 0.028175
_diffrn_orient_matrix_UB_31 -0.044575
_diffrn_orient_matrix_UB_32 0.079906
_diffrn_orient_matrix_UB_33 0.081935
_diffrn_radiation_monochromator graphite
_diffrn_radiation_probe x-ray
_diffrn_radiation_type synchrotron
_diffrn_radiation_wavelength 0.3531
_diffrn_reflns_av_R_equivalents 0.0175
_diffrn_reflns_av_unetI/netI 0.0094
_diffrn_reflns_Laue_measured_fraction_full 0.997
_diffrn_reflns_Laue_measured_fraction_max 0.939
_diffrn_reflns_limit_h_max 14
_diffrn_reflns_limit_h_min -14
_diffrn_reflns_limit_k_max 14
_diffrn_reflns_limit_k_min -13
_diffrn_reflns_limit_l_max 27
_diffrn_reflns_limit_l_min -27
_diffrn_reflns_number 70649
_diffrn_reflns_point_group_measured_fraction_full 0.997
_diffrn_reflns_point_group_measured_fraction_max 0.939
_diffrn_reflns_theta_full 12.231
_diffrn_reflns_theta_max 26.191
_diffrn_reflns_theta_min 0.932
_diffrn_source SPring-8
_diffrn_standards_number 0
_exptl_absorpt_coefficient_mu 0.051
_exptl_absorpt_correction_type none
_exptl_crystal_colour colourless
_exptl_crystal_density_diffrn 1.611
_exptl_crystal_density_method 'not measured'
_exptl_crystal_description prism
_exptl_crystal_F_000 200
_exptl_crystal_size_max 0.13
_exptl_crystal_size_mid 0.13
_exptl_crystal_size_min 0.07
_refine_diff_density_max 0.3431
_refine_diff_density_min -0.4738
_refine_diff_density_rms 0.046
_refine_ls_extinction_method none
_refine_ls_goodness_of_fit_all 3.8153
_refine_ls_goodness_of_fit_gt 3.8153
_refine_ls_hydrogen_treatment refxyz
_refine_ls_matrix_type full
_refine_ls_number_constraints 54
_refine_ls_number_parameters 136
_refine_ls_number_reflns 11037
_refine_ls_number_restraints 0
_refine_ls_R_factor_all 0.0185
_refine_ls_R_factor_gt 0.0185
_refine_ls_shift/su_max 0.0096
_refine_ls_structure_factor_coef F
_refine_ls_weighting_details w=1/\s(F)
_refine_ls_weighting_scheme sigma
_refine_ls_wR_factor_all 0.0194
_refine_ls_wR_factor_gt 0.0194
_reflns_Friedel_coverage 0
_reflns_number_gt 11038
_reflns_number_total 12183
_reflns_threshold_expression 'F>0 & F/u(F)>4.0 & |F_calc|>10^-3'
_cod_data_source_file d0ce00378f2.cif
_cod_data_source_block Na_HAR_neutron
_cod_depositor_comments
;
The following automatic conversions were performed:

data item '_symmetry_cell_setting' value 'Triclinic' was changed to
'triclinic' in accordance with the
/home/data/users/saulius/crontab/automatic-downloads/rss-feeds/RSC/lib/dictionaries/cif_core.dic
dictionary named 'cif_core.dic' version 2.4.2 last updated on
2011-04-26.

Automatic conversion script
Id: cif_fix_values 7556 2019-12-06 15:28:31Z antanas 
;
_cod_original_sg_symbol_Hall '-p 1'
_cod_original_sg_symbol_H-M 'p -1'
_cod_database_code 7240725
_shelx_estimated_absorpt_t_min 0.993
_shelx_estimated_absorpt_t_max 0.996
_refine_ls_coordinate_system cartesian
_refine_ls_svd_threshold 0.1E-02

loop_
_symmetry_equiv_pos_as_xyz
'+x, +y, +z'
'-x, -y, -z'

loop_
_atom_site_label
_atom_site_fract_x
_atom_site_fract_y
_atom_site_fract_z
_atom_site_U_iso_or_equiv
_atom_site_adp_type
_atom_site_occupancy
_atom_site_disorder_group
Na1 0.753573(12) 0.537638(12) 0.428102(6) 0.00683(2) Uani 1 0
C2 0.71443(2) 0.28279(3) 0.077880(13) 0.00712(4) Uani 1 0
C3 0.66008(2) 0.23403(3) -0.044091(13) 0.00712(4) Uani 1 0
C4 0.80849(2) 0.19096(2) -0.150441(12) 0.00587(4) Uani 1 0
O4 0.710640(19) 0.14350(2) -0.256200(10) 0.00776(4) Uani 1 0
O2 1.023469(18) 0.20434(2) -0.131196(10) 0.00743(4) Uani 1 0
O1 1.125306(18) 0.28599(2) 0.089692(10) 0.00757(4) Uani 1 0
O3 0.94773(2) 0.36149(2) 0.260903(10) 0.00795(4) Uani 1 0
O6 0.37262(2) 0.32878(2) 0.369737(11) 0.00843(4) Uani 1 0
O7 0.85552(2) 0.25050(2) 0.515454(11) 0.00825(4) Uani 1 0
O5 0.72349(2) 0.83942(2) 0.338756(11) 0.00809(4) Uani 1 0
C1 0.94037(2) 0.31164(2) 0.147714(12) 0.00592(4) Uani 1 0
H3 0.4825(6) 0.2239(7) -0.0732(3) 0.02263232 Uani 1 0
H2 0.5760(6) 0.3087(7) 0.1399(3) 0.02150602 Uani 1 0
H6 0.2441(8) 0.3607(8) 0.3274(4) 0.02315575 Uani 1 0
H7 0.3596(9) 0.1674(7) 0.3381(5) 0.0247466 Uani 1 0
H9 0.8161(9) 0.2179(8) 0.5930(4) 0.0231818 Uani 1 0
H8 0.8217(9) 0.1067(8) 0.4547(4) 0.0219293 Uani 1 0
H4 0.5713(8) 0.8395(8) 0.3029(4) 0.0209782 Uani 1 0
H5 0.8255(8) 0.8343(8) 0.2729(4) 0.021659 Uani 1 0
H1 1.0846(9) 0.2465(9) -0.0102(5) 0.0173841 Uani 1 0

loop_
_atom_site_aniso_label
_atom_site_aniso_U_11
_atom_site_aniso_U_22
_atom_site_aniso_U_33
_atom_site_aniso_U_23
_atom_site_aniso_U_13
_atom_site_aniso_U_12
Na1 0.00718(2) 0.00687(2) 0.00631(2) 0.001735(18) 0.000742(17) 0.000784(18)
C2 0.00601(4) 0.00967(5) 0.00522(4) 0.00132(3) 0.00075(3) 0.00090(3)
C3 0.00584(4) 0.00962(5) 0.00536(4) 0.00136(3) 0.00044(3) 0.00064(3)
C4 0.00600(4) 0.00628(4) 0.00486(4) 0.00109(3) 0.00040(3) 0.00025(3)
O4 0.00796(3) 0.00943(4) 0.00521(3) 0.00105(3) -0.00025(2) 0.00090(3)
O2 0.00618(3) 0.01021(4) 0.00557(3) 0.00151(3) 0.00085(2) 0.00121(3)
O1 0.00628(3) 0.01050(4) 0.00579(4) 0.00176(3) 0.00069(2) 0.00151(3)
O3 0.00851(3) 0.01043(4) 0.00468(3) 0.00113(3) 0.00057(2) 0.00213(3)
O6 0.00822(3) 0.00818(4) 0.00801(4) 0.00085(3) -0.00035(3) 0.00090(3)
O7 0.00932(4) 0.00754(4) 0.00765(4) 0.00222(3) 0.00026(3) 0.00042(3)
O5 0.00855(3) 0.00856(4) 0.00732(4) 0.00224(3) 0.00084(3) 0.00161(3)
C1 0.00631(4) 0.00648(4) 0.00470(4) 0.00113(3) 0.00047(3) 0.00072(3)
H3 0.0109 0.0376 0.0191 0.0063 -0.001 0.005
H2 0.0144 0.0345 0.016 0.0044 0.0058 0.0075
H6 0.0208 0.0264 0.024 0.0074 -0.0054 0.0085
H7 0.031 0.0116 0.0298 0.0008 -0.0001 0.0054
H9 0.0298 0.0251 0.0157 0.0088 0.0054 0.002
H8 0.0276 0.0153 0.0193 -0.0013 0.0002 0.0023
H4 0.0131 0.0285 0.022 0.0073 -0.0023 0.0047
H5 0.0188 0.0297 0.0181 0.0075 0.0077 0.0057
H1 0.0157 0.0214 0.0157 0.0047 0.0034 0.0047

loop_
_atom_type_symbol
_atom_type_description
_atom_type_scat_dispersion_real
_atom_type_scat_dispersion_imag
_atom_type_scat_source
C C 0 0 'Hirshfeld partitioning of a quantum chemical wavefunction.'
H H 0 0 'Hirshfeld partitioning of a quantum chemical wavefunction.'
Na Na 0 0 'Hirshfeld partitioning of a quantum chemical wavefunction.'
O O 0 0 'Hirshfeld partitioning of a quantum chemical wavefunction.'

loop_
_geom_angle_atom_site_label_1
_geom_angle_atom_site_label_2
_geom_angle_atom_site_label_3
_geom_angle
_geom_angle_site_symmetry_1
_geom_angle_site_symmetry_2
_geom_angle_site_symmetry_3
_geom_angle_publ_flag
Na1 O3 C1 141.722(10) . . . yes
Na1 O6 H6 131.2(3) . . . yes
Na1 O6 H7 116.1(3) . . . yes
Na1 O7 H9 128.6(3) . . . yes
Na1 O7 H8 109.8(3) . . . yes
Na1 O5 H4 115.9(3) . . . yes
Na1 O5 H5 108.3(3) . . . yes
O3 Na1 O6 99.662(5) . . . yes
O3 Na1 O7 82.403(5) . . . yes
O3 Na1 O5 92.042(5) . . . yes
O6 Na1 O7 91.234(5) . . . yes
O6 Na1 O5 98.094(5) . . . yes
O7 Na1 O5 169.848(5) . . . yes
O4 C4 O2 122.901(14) . . . yes
O1 C1 O3 120.918(12) . . . yes
O4 C4 C3 116.927(12) . . . yes
O2 C4 C3 120.171(12) . . . yes
O1 C1 C2 120.557(12) . . . yes
O3 C1 C2 118.524(13) . . . yes
C1 O1 H1 110.0(3) . . . yes
C2 C3 C4 130.360(13) . . . yes
C3 C2 C1 130.540(13) . . . yes
C2 C3 H3 117.1(2) . . . yes
C3 C2 H2 117.84(19) . . . yes
C4 C3 H3 112.6(2) . . . yes
C1 C2 H2 111.62(19) . . . yes
H6 O6 H7 102.9(4) . . . yes
H9 O7 H8 105.4(4) . . . yes
H4 O5 H5 106.5(4) . . . yes

loop_
_geom_bond_atom_site_label_1
_geom_bond_atom_site_label_2
_geom_bond_distance
_geom_bond_site_symmetry_1
_geom_bond_site_symmetry_2
_geom_bond_publ_flag
Na1 O3 2.36645(14) . . yes
Na1 O6 2.39367(13) . . yes
Na1 O7 2.39412(14) . . yes
Na1 O5 2.36863(14) . . yes
O4 C4 1.25162(16) . . yes
O2 C4 1.27092(17) . . yes
O1 C1 1.30210(18) . . yes
O3 C1 1.22969(17) . . yes
O1 H1 1.099(5) . . yes
O6 H6 0.961(4) . . yes
O6 H7 0.974(4) . . yes
O7 H9 0.966(4) . . yes
O7 H8 0.974(4) . . yes
O5 H4 0.978(4) . . yes
O5 H5 0.964(4) . . yes
C2 C3 1.34544(19) . . yes
C2 C1 1.49378(19) . . yes
C3 C4 1.4993(2) . . yes
C2 H2 1.097(4) . . yes
C3 H3 1.080(3) . . yes
